data_1514820
loop_
_publ_author_name
'Uyeda, Christopher'
'Peters, Jonas C.'

_publ_section_title
;
 Access to formally Ni(i) states in a heterobimetallic NiZn system
;
_journal_issue 1
_journal_name_full 'Chemical Science'
_journal_page_first 157
_journal_paper_doi 10.1039/c2sc21231e
_journal_volume 4
_journal_year 2013
_chemical_formula_sum 'C22 H42 Cl2 N8 Ni O10 Zn'
_chemical_formula_weight 773.62
_chemical_name_common '[Ni(Medopn)Zn(Me3TACN)(MeCN)](ClO4)2'
_chemical_name_systematic
;
?
;
_space_group_IT_number 14
_symmetry_cell_setting monoclinic
_symmetry_space_group_name_Hall '-P 2yn'
_symmetry_space_group_name_H-M 'P 1 21/n 1'
_atom_sites_solution_hydrogens geom
_atom_sites_solution_primary direct
_atom_sites_solution_secondary difmap
_audit_creation_method SHELXL-97
_cell_angle_alpha 90.00
_cell_angle_beta 104.810(2)
_cell_angle_gamma 90.00
_cell_formula_units_Z 4
_cell_length_a 11.5533(5)
_cell_length_b 22.0368(8)
_cell_length_c 12.9726(5)
_cell_measurement_reflns_used 9985
_cell_measurement_temperature 100(2)
_cell_measurement_theta_max 37.42
_cell_measurement_theta_min 2.30
_cell_volume 3193.1(2)
_computing_cell_refinement 'SAINT-Plus v7.66A (Bruker-AXS, 2009)'
_computing_data_collection 'APEX2 v2010.7-0 (Bruker-AXS, 2010)'
_computing_data_reduction 'SAINT-Plus v7.66A (Bruker-AXS, 2009)'
_computing_molecular_graphics 'Bruker SHELXTL'
_computing_publication_material 'Bruker SHELXTL'
_computing_structure_refinement 'SHELXL-97 (Sheldrick, 2008)'
_computing_structure_solution 'SHELXS-97 (Sheldrick, 2008)'
_diffrn_ambient_temperature 100(2)
_diffrn_detector_area_resol_mean 8.3
_diffrn_measured_fraction_theta_full 1.000
_diffrn_measured_fraction_theta_max 0.966
_diffrn_measurement_device_type 'Bruker KAPPA APEX II'
_diffrn_measurement_method '\w and \f scans'
_diffrn_radiation_monochromator graphite
_diffrn_radiation_source 'fine-focus sealed tube'
_diffrn_radiation_type MoK\a
_diffrn_radiation_wavelength 0.71073
_diffrn_reflns_av_R_equivalents 0.0350
_diffrn_reflns_av_sigmaI/netI 0.0286
_diffrn_reflns_limit_h_max 19
_diffrn_reflns_limit_h_min -20
_diffrn_reflns_limit_k_max 38
_diffrn_reflns_limit_k_min -38
_diffrn_reflns_limit_l_max 22
_diffrn_reflns_limit_l_min -22
_diffrn_reflns_number 126335
_diffrn_reflns_theta_full 25.00
_diffrn_reflns_theta_max 39.21
_diffrn_reflns_theta_min 1.87
_exptl_absorpt_coefficient_mu 1.572
_exptl_absorpt_correction_T_max 0.6947
_exptl_absorpt_correction_T_min 0.6015
_exptl_absorpt_correction_type multi-scan
_exptl_absorpt_process_details 'SADABS v2008/1 (Bruker-AXS, 2008)'
_exptl_crystal_colour orange
_exptl_crystal_density_diffrn 1.609
_exptl_crystal_density_meas ?
_exptl_crystal_density_method 'not measured'
_exptl_crystal_description irregular
_exptl_crystal_F_000 1608
_exptl_crystal_size_max 0.36
_exptl_crystal_size_mid 0.26
_exptl_crystal_size_min 0.25
_refine_diff_density_max 3.034
_refine_diff_density_min -1.101
_refine_diff_density_rms 0.154
_refine_ls_extinction_method none
_refine_ls_goodness_of_fit_ref 1.131
_refine_ls_hydrogen_treatment constr
_refine_ls_matrix_type full
_refine_ls_number_parameters 442
_refine_ls_number_reflns 18185
_refine_ls_number_restraints 0
_refine_ls_restrained_S_all 1.131
_refine_ls_R_factor_all 0.0900
_refine_ls_R_factor_gt 0.0686
_refine_ls_shift/su_max 0.001
_refine_ls_shift/su_mean 0.000
_refine_ls_structure_factor_coef Fsqd
_refine_ls_weighting_details 'calc w=1/[\s^2^(Fo^2^)+(0.0717P)^2^+8.0533P] where P=(Fo^2^+2Fc^2^)/3'
_refine_ls_weighting_scheme calc
_refine_ls_wR_factor_gt 0.1802
_refine_ls_wR_factor_ref 0.1924
_reflns_number_gt 13961
_reflns_number_total 18185
_reflns_threshold_expression >2sigma(I)
_cod_data_source_file c2sc21231e.txt
_cod_data_source_block complex6
_cod_depositor_comments
;
The following automatic conversions were performed:

'_symmetry_cell_setting' value 'Monoclinic' changed to 'monoclinic'
according to
/usr/data/users/saulius/automatic-downloads/retrospective/RSC/lib/dictionaries/cif_core.dic
dictionary named 'cif_core.dic' version 2.4.2 from 2011-04-26.

Automatic conversion script
Id: cif_fix_values 2281 2013-09-26 08:29:07Z andrius 

The following automatic conversions were performed:

'_exptl_crystal_density_meas' value 'not measured' was changed to '?'
- the value is perceived as not measured.

Automatic conversion script
Id: cif_fix_values 3008 2015-01-20 13:52:24Z robertas 
;
_cod_original_sg_symbol_H-M P2(1)/n
_cod_database_code 1514820

loop_
_symmetry_equiv_pos_as_xyz
'x, y, z'
'-x+1/2, y+1/2, -z+1/2'
'-x, -y, -z'
'x-1/2, -y-1/2, z-1/2'

loop_
_atom_site_label
_atom_site_type_symbol
_atom_site_fract_x
_atom_site_fract_y
_atom_site_fract_z
_atom_site_U_iso_or_equiv
_atom_site_adp_type
_atom_site_occupancy
_atom_site_symmetry_multiplicity
_atom_site_calc_flag
_atom_site_refinement_flags
_atom_site_disorder_assembly
_atom_site_disorder_group
Zn1 Zn 0.06328(2) 0.137082(13) 0.72278(2) 0.01765(6) Uani 1 1 d . . .
Ni1 Ni -0.04613(3) 0.078008(14) 0.94018(3) 0.01974(7) Uani 1 1 d . . .
Cl1 Cl 0.61630(16) 0.23798(7) 0.80181(12) 0.0191(2) Uani 0.717(8) 1 d P A 1
O4 O 0.5614(3) 0.20713(14) 0.8760(3) 0.0297(7) Uani 0.717(8) 1 d P A 1
O6 O 0.7159(3) 0.2728(2) 0.8628(3) 0.0453(11) Uani 0.717(8) 1 d P A 1
O5 O 0.6507(5) 0.1943(2) 0.7326(5) 0.0379(11) Uani 0.717(8) 1 d P A 1
Cl1A Cl 0.6348(6) 0.2478(4) 0.7895(6) 0.0454(14) Uani 0.283(8) 1 d P A 2
O4A O 0.7295(11) 0.2756(6) 0.7660(17) 0.079(6) Uani 0.283(8) 1 d P A 2
O6A O 0.6553(19) 0.2257(8) 0.8938(9) 0.082(6) Uani 0.283(8) 1 d P A 2
O5A O 0.6026(16) 0.1920(9) 0.7203(16) 0.058(4) Uani 0.283(8) 1 d P A 2
Cl2 Cl 0.59331(6) 0.09147(3) 0.30977(5) 0.02558(11) Uani 1 1 d . . .
O9 O 0.5931(3) 0.06424(18) 0.2095(3) 0.0558(9) Uani 1 1 d . . .
O10 O 0.7124(3) 0.10760(15) 0.3645(3) 0.0489(7) Uani 1 1 d . . .
N1 N 0.11819(19) 0.08513(9) 0.93502(16) 0.0199(3) Uani 1 1 d . . .
O1 O 0.15919(16) 0.08869(9) 0.84948(15) 0.0225(3) Uani 1 1 d . . .
N3 N -0.12084(18) 0.07185(9) 0.79102(17) 0.0205(3) Uani 1 1 d . . .
O2 O -0.06524(17) 0.07148(9) 0.71481(15) 0.0234(3) Uani 1 1 d . . .
N4 N -0.2092(2) 0.07350(10) 0.9486(2) 0.0273(4) Uani 1 1 d . . .
N2 N 0.0244(3) 0.07971(10) 1.08994(19) 0.0268(4) Uani 1 1 d . . .
C1 C 0.1962(3) 0.08726(12) 1.0284(2) 0.0254(5) Uani 1 1 d . . .
C2 C 0.1397(3) 0.08391(12) 1.1173(2) 0.0288(5) Uani 1 1 d . . .
C3 C -0.2371(2) 0.06356(12) 0.7649(2) 0.0245(4) Uani 1 1 d . . .
C4 C -0.2870(2) 0.06589(12) 0.8565(3) 0.0276(5) Uani 1 1 d . . .
C5 C 0.3268(3) 0.09467(17) 1.0392(3) 0.0381(7) Uani 1 1 d . . .
H5A H 0.3406 0.1021 0.9688 0.057 Uiso 1 1 calc R . .
H5B H 0.3689 0.0577 1.0698 0.057 Uiso 1 1 calc R . .
H5C H 0.3569 0.1291 1.0861 0.057 Uiso 1 1 calc R . .
C7 C -0.3104(3) 0.05499(14) 0.6522(3) 0.0313(6) Uani 1 1 d . . .
H7A H -0.3560 0.0921 0.6278 0.047 Uiso 1 1 calc R . .
H7B H -0.3657 0.0210 0.6494 0.047 Uiso 1 1 calc R . .
H7C H -0.2572 0.0464 0.6061 0.047 Uiso 1 1 calc R . .
C8 C -0.4196(3) 0.06136(16) 0.8408(3) 0.0375(7) Uani 1 1 d . . .
H8A H -0.4369 0.0477 0.9072 0.056 Uiso 1 1 calc R . .
H8B H -0.4525 0.0322 0.7838 0.056 Uiso 1 1 calc R . .
H8C H -0.4561 0.1012 0.8211 0.056 Uiso 1 1 calc R . .
C9 C -0.0439(4) 0.07778(15) 1.1708(3) 0.0361(7) Uani 1 1 d . . .
H9A H 0.0039 0.0964 1.2377 0.043 Uiso 1 1 calc R . .
H9B H -0.0599 0.0350 1.1861 0.043 Uiso 1 1 calc R . .
C10 C -0.1614(3) 0.11137(14) 1.1335(3) 0.0334(6) Uani 1 1 d . . .
H10A H -0.1965 0.1171 1.1949 0.040 Uiso 1 1 calc R . .
H10B H -0.1455 0.1521 1.1079 0.040 Uiso 1 1 calc R . .
C11 C -0.2512(3) 0.07919(17) 1.0456(3) 0.0383(7) Uani 1 1 d . . .
H11A H -0.2667 0.0382 1.0704 0.046 Uiso 1 1 calc R . .
H11B H -0.3276 0.1020 1.0290 0.046 Uiso 1 1 calc R . .
N5 N 0.1346(2) 0.08954(11) 0.60532(18) 0.0252(4) Uani 1 1 d . . .
N6 N 0.20513(19) 0.20106(11) 0.71578(17) 0.0233(4) Uani 1 1 d . . .
N7 N -0.03415(19) 0.18757(11) 0.58681(17) 0.0227(4) Uani 1 1 d . . .
C12 C 0.2427(3) 0.12169(16) 0.5913(2) 0.0304(5) Uani 1 1 d . . .
H12A H 0.2208 0.1472 0.5264 0.037 Uiso 1 1 calc R . .
H12B H 0.3029 0.0916 0.5819 0.037 Uiso 1 1 calc R . .
C13 C 0.2961(2) 0.16126(15) 0.6875(2) 0.0296(5) Uani 1 1 d . . .
H13A H 0.3327 0.1350 0.7491 0.035 Uiso 1 1 calc R . .
H13B H 0.3603 0.1867 0.6722 0.035 Uiso 1 1 calc R . .
C14 C 0.1559(3) 0.24647(13) 0.6301(2) 0.0288(5) Uani 1 1 d . . .
H14A H 0.1808 0.2355 0.5649 0.035 Uiso 1 1 calc R . .
H14B H 0.1888 0.2871 0.6536 0.035 Uiso 1 1 calc R . .
C15 C 0.0204(3) 0.24862(13) 0.6048(2) 0.0274(5) Uani 1 1 d . . .
H15A H -0.0039 0.2683 0.6645 0.033 Uiso 1 1 calc R . .
H15B H -0.0103 0.2737 0.5402 0.033 Uiso 1 1 calc R . .
C16 C -0.0137(3) 0.15809(15) 0.4885(2) 0.0281(5) Uani 1 1 d . . .
H16A H 0.0450 0.1823 0.4622 0.034 Uiso 1 1 calc R . .
H16B H -0.0898 0.1577 0.4321 0.034 Uiso 1 1 calc R . .
C17 C 0.0322(3) 0.09358(15) 0.5099(2) 0.0292(5) Uani 1 1 d . . .
H17A H -0.0334 0.0673 0.5200 0.035 Uiso 1 1 calc R . .
H17B H 0.0573 0.0784 0.4471 0.035 Uiso 1 1 calc R . .
C18 C 0.1633(3) 0.02581(14) 0.6338(3) 0.0333(6) Uani 1 1 d . . .
H18A H 0.0934 0.0058 0.6484 0.050 Uiso 1 1 calc R . .
H18B H 0.2306 0.0239 0.6975 0.050 Uiso 1 1 calc R . .
H18C H 0.1852 0.0052 0.5746 0.050 Uiso 1 1 calc R . .
C19 C 0.2586(3) 0.23236(14) 0.8176(2) 0.0294(5) Uani 1 1 d . . .
H19A H 0.2833 0.2023 0.8746 0.044 Uiso 1 1 calc R . .
H19B H 0.1994 0.2599 0.8346 0.044 Uiso 1 1 calc R . .
H19C H 0.3286 0.2557 0.8110 0.044 Uiso 1 1 calc R . .
C20 C -0.1630(2) 0.19152(16) 0.5817(2) 0.0311(6) Uani 1 1 d . . .
H20A H -0.1732 0.2030 0.6518 0.047 Uiso 1 1 calc R . .
H20B H -0.2008 0.1520 0.5610 0.047 Uiso 1 1 calc R . .
H20C H -0.2005 0.2222 0.5290 0.047 Uiso 1 1 calc R . .
N8 N -0.0035(2) 0.19690(10) 0.83546(18) 0.0239(4) Uani 1 1 d . . .
C21 C -0.0131(2) 0.23133(12) 0.8986(2) 0.0243(4) Uani 1 1 d . . .
O3 O 0.5292(2) 0.27997(12) 0.7418(2) 0.0413(6) Uani 1 1 d . . .
O7 O 0.5179(4) 0.14398(17) 0.2888(4) 0.0731(12) Uani 1 1 d . . .
O8 O 0.5473(4) 0.0493(2) 0.3702(3) 0.0839(15) Uani 1 1 d . . .
C6 C 0.2138(4) 0.08684(17) 1.2299(3) 0.0431(8) Uani 1 1 d . . .
H6A H 0.2025 0.1264 1.2605 0.065 Uiso 1 1 calc R . .
H6B H 0.2984 0.0815 1.2314 0.065 Uiso 1 1 calc R . .
H6C H 0.1890 0.0545 1.2716 0.065 Uiso 1 1 calc R . .
C22 C -0.0215(4) 0.27472(19) 0.9805(3) 0.0413(8) Uani 1 1 d . . .
H22A H -0.0480 0.2539 1.0372 0.062 Uiso 1 1 calc R . .
H22B H -0.0793 0.3064 0.9492 0.062 Uiso 1 1 calc R . .
H22C H 0.0571 0.2931 1.0103 0.062 Uiso 1 1 calc R . .

loop_
_atom_site_aniso_label
_atom_site_aniso_U_11
_atom_site_aniso_U_22
_atom_site_aniso_U_33
_atom_site_aniso_U_23
_atom_site_aniso_U_13
_atom_site_aniso_U_12
Zn1 0.01653(11) 0.02088(11) 0.01371(11) -0.00001(8) 0.00051(8) -0.00414(8)
Ni1 0.02349(14) 0.01659(12) 0.01948(13) 0.00282(9) 0.00612(10) 0.00157(10)
Cl1 0.0170(5) 0.0182(4) 0.0212(4) -0.0016(3) 0.0030(3) 0.0001(3)
O4 0.0388(17) 0.0295(13) 0.0248(13) -0.0018(10) 0.0156(12) -0.0041(11)
O6 0.0284(16) 0.059(2) 0.042(2) -0.0005(17) -0.0041(14) -0.0204(15)
O5 0.057(3) 0.0295(17) 0.038(2) 0.0007(15) 0.031(2) 0.012(2)
Cl1A 0.029(2) 0.047(3) 0.061(3) 0.011(2) 0.0132(17) 0.0079(17)
O4A 0.036(6) 0.054(7) 0.140(17) -0.008(9) 0.011(7) -0.004(5)
O6A 0.142(18) 0.078(10) 0.020(4) -0.001(5) 0.010(7) 0.022(11)
O5A 0.059(9) 0.060(8) 0.050(7) 0.001(6) 0.007(8) -0.006(8)
Cl2 0.0229(2) 0.0249(2) 0.0282(3) 0.0017(2) 0.0054(2) -0.00415(19)
O9 0.0362(13) 0.083(2) 0.0460(16) -0.0278(16) 0.0069(12) -0.0073(14)
O10 0.0352(13) 0.0524(16) 0.0509(16) -0.0111(13) -0.0039(11) -0.0184(12)
N1 0.0206(8) 0.0189(7) 0.0169(8) 0.0013(6) -0.0013(6) 0.0026(6)
O1 0.0189(7) 0.0292(8) 0.0183(7) 0.0022(6) 0.0029(6) 0.0028(6)
N3 0.0181(8) 0.0192(8) 0.0229(9) 0.0042(6) 0.0028(6) -0.0033(6)
O2 0.0220(8) 0.0279(8) 0.0186(7) 0.0001(6) 0.0022(6) -0.0085(6)
N4 0.0318(11) 0.0213(9) 0.0335(12) 0.0021(8) 0.0171(9) -0.0005(8)
N2 0.0416(13) 0.0200(8) 0.0196(9) 0.0029(7) 0.0092(8) 0.0067(8)
C1 0.0281(11) 0.0221(10) 0.0196(10) 0.0006(8) -0.0053(8) 0.0039(8)
C2 0.0460(16) 0.0199(9) 0.0160(9) 0.0016(7) -0.0005(9) 0.0071(9)
C3 0.0190(9) 0.0218(9) 0.0309(12) 0.0062(8) 0.0029(8) -0.0031(7)
C4 0.0241(11) 0.0213(10) 0.0392(14) 0.0055(9) 0.0114(10) -0.0004(8)
C5 0.0244(12) 0.0442(17) 0.0368(16) 0.0100(13) -0.0083(11) 0.0004(11)
C7 0.0224(11) 0.0314(12) 0.0354(14) 0.0051(10) -0.0012(10) -0.0079(9)
C8 0.0244(12) 0.0340(14) 0.057(2) 0.0049(14) 0.0154(13) -0.0026(10)
C9 0.059(2) 0.0298(13) 0.0246(12) 0.0057(10) 0.0201(13) 0.0101(13)
C10 0.0491(17) 0.0243(11) 0.0334(14) -0.0002(10) 0.0227(13) 0.0020(11)
C11 0.0429(17) 0.0379(15) 0.0428(18) -0.0047(13) 0.0267(15) -0.0071(13)
N5 0.0269(10) 0.0289(10) 0.0194(9) -0.0045(7) 0.0052(7) -0.0050(8)
N6 0.0205(8) 0.0286(9) 0.0190(8) -0.0039(7) 0.0017(7) -0.0083(7)
N7 0.0212(8) 0.0285(9) 0.0166(8) 0.0035(7) 0.0014(6) -0.0056(7)
C12 0.0270(12) 0.0394(14) 0.0256(12) -0.0058(10) 0.0080(9) -0.0039(10)
C13 0.0209(10) 0.0411(15) 0.0261(12) -0.0056(10) 0.0050(9) -0.0074(10)
C14 0.0305(12) 0.0294(12) 0.0261(12) 0.0028(9) 0.0061(9) -0.0119(10)
C15 0.0299(12) 0.0265(11) 0.0249(11) 0.0068(9) 0.0054(9) -0.0037(9)
C16 0.0275(11) 0.0384(14) 0.0160(10) 0.0015(9) 0.0010(8) -0.0096(10)
C17 0.0316(12) 0.0375(13) 0.0165(10) -0.0055(9) 0.0026(9) -0.0121(10)
C18 0.0408(15) 0.0281(12) 0.0314(14) -0.0078(10) 0.0097(12) 0.0000(11)
C19 0.0248(11) 0.0321(12) 0.0283(12) -0.0088(10) 0.0011(9) -0.0105(9)
C20 0.0203(10) 0.0445(16) 0.0258(12) 0.0118(11) 0.0012(9) -0.0011(10)
N8 0.0263(9) 0.0236(9) 0.0212(9) 0.0014(7) 0.0049(7) 0.0018(7)
C21 0.0256(10) 0.0267(10) 0.0191(10) 0.0009(8) 0.0030(8) 0.0003(8)
O3 0.0347(12) 0.0353(12) 0.0488(15) 0.0093(11) 0.0014(10) 0.0065(9)
O7 0.080(3) 0.0521(19) 0.075(3) -0.0069(18) -0.003(2) 0.0339(19)
O8 0.079(3) 0.108(3) 0.059(2) 0.033(2) 0.0066(19) -0.055(2)
C6 0.061(2) 0.0391(16) 0.0202(12) 0.0005(11) -0.0059(13) 0.0087(15)
C22 0.049(2) 0.0447(18) 0.0292(15) -0.0128(13) 0.0091(13) 0.0017(15)

loop_
_atom_type_symbol
_atom_type_description
_atom_type_scat_dispersion_real
_atom_type_scat_dispersion_imag
_atom_type_scat_source
C C 0.0033 0.0016 'International Tables Vol C Tables 4.2.6.8 and 6.1.1.4'
H H 0.0000 0.0000 'International Tables Vol C Tables 4.2.6.8 and 6.1.1.4'
N N 0.0061 0.0033 'International Tables Vol C Tables 4.2.6.8 and 6.1.1.4'
O O 0.0106 0.0060 'International Tables Vol C Tables 4.2.6.8 and 6.1.1.4'
Cl Cl 0.1484 0.1585 'International Tables Vol C Tables 4.2.6.8 and 6.1.1.4'
Ni Ni 0.3393 1.1124 'International Tables Vol C Tables 4.2.6.8 and 6.1.1.4'
Zn Zn 0.2839 1.4301 'International Tables Vol C Tables 4.2.6.8 and 6.1.1.4'

loop_
_geom_angle_atom_site_label_1
_geom_angle_atom_site_label_2
_geom_angle_atom_site_label_3
_geom_angle
O1 Zn1 O2 84.79(8)
O1 Zn1 N7 178.40(8)
O2 Zn1 N7 95.91(8)
O1 Zn1 N5 95.04(9)
O2 Zn1 N5 91.38(8)
N7 Zn1 N5 83.51(9)
O1 Zn1 N6 96.47(8)
O2 Zn1 N6 173.24(8)
N7 Zn1 N6 82.67(8)
N5 Zn1 N6 81.90(9)
O1 Zn1 N8 89.35(8)
O2 Zn1 N8 94.67(8)
N7 Zn1 N8 92.03(9)
N5 Zn1 N8 172.83(9)
N6 Zn1 N8 91.99(9)
N2 Ni1 N3 176.69(10)
N2 Ni1 N4 96.51(12)
N3 Ni1 N4 81.83(10)
N2 Ni1 N1 82.25(10)
N3 Ni1 N1 99.49(9)
N4 Ni1 N1 177.90(10)
O5 Cl1 O6 112.9(3)
O5 Cl1 O3 111.0(3)
O6 Cl1 O3 107.7(2)
O5 Cl1 O4 109.8(3)
O6 Cl1 O4 108.0(2)
O3 Cl1 O4 107.2(2)
O4A Cl1A O6A 115.4(13)
O4A Cl1A O3 109.3(8)
O6A Cl1A O3 120.9(9)
O4A Cl1A O5A 109.0(12)
O6A Cl1A O5A 104.2(11)
O3 Cl1A O5A 95.4(9)
O8 Cl2 O10 110.0(2)
O8 Cl2 O9 108.5(3)
O10 Cl2 O9 109.54(19)
O8 Cl2 O7 110.0(3)
O10 Cl2 O7 110.9(2)
O9 Cl2 O7 107.9(2)
C1 N1 O1 117.8(2)
C1 N1 Ni1 114.9(2)
O1 N1 Ni1 127.28(15)
N1 O1 Zn1 118.28(14)
O2 N3 C3 118.1(2)
O2 N3 Ni1 125.66(16)
C3 N3 Ni1 116.07(19)
N3 O2 Zn1 116.42(15)
C4 N4 C11 119.6(3)
C4 N4 Ni1 114.2(2)
C11 N4 Ni1 126.2(2)
C2 N2 C9 120.8(3)
C2 N2 Ni1 115.1(2)
C9 N2 Ni1 124.1(2)
N1 C1 C2 112.7(3)
N1 C1 C5 122.0(3)
C2 C1 C5 125.2(3)
N2 C2 C1 115.1(2)
N2 C2 C6 124.3(3)
C1 C2 C6 120.6(3)
N3 C3 C4 112.2(2)
N3 C3 C7 123.7(3)
C4 C3 C7 124.0(2)
N4 C4 C3 115.4(2)
N4 C4 C8 124.9(3)
C3 C4 C8 119.6(3)
N2 C9 C10 111.1(2)
C11 C10 C9 113.6(3)
N4 C11 C10 112.0(3)
C18 N5 C17 110.4(2)
C18 N5 C12 110.1(3)
C17 N5 C12 112.7(2)
C18 N5 Zn1 112.68(18)
C17 N5 Zn1 101.09(18)
C12 N5 Zn1 109.67(17)
C19 N6 C13 109.6(2)
C19 N6 C14 110.2(2)
C13 N6 C14 111.7(2)
C19 N6 Zn1 114.29(17)
C13 N6 Zn1 102.43(16)
C14 N6 Zn1 108.42(15)
C20 N7 C15 109.8(2)
C20 N7 C16 111.3(2)
C15 N7 C16 112.0(2)
C20 N7 Zn1 112.25(16)
C15 N7 Zn1 103.26(15)
C16 N7 Zn1 108.09(17)
N5 C12 C13 110.5(2)
N6 C13 C12 112.2(2)
N6 C14 C15 111.0(2)
N7 C15 C14 112.4(2)
N7 C16 C17 111.9(2)
N5 C17 C16 112.1(2)
C21 N8 Zn1 165.6(2)
N8 C21 C22 178.3(3)
Cl1A O3 Cl1 14.8(3)

loop_
_geom_bond_atom_site_label_1
_geom_bond_atom_site_label_2
_geom_bond_distance
Zn1 O1 2.0335(18)
Zn1 O2 2.0559(18)
Zn1 N7 2.145(2)
Zn1 N5 2.177(2)
Zn1 N6 2.181(2)
Zn1 N8 2.246(2)
Ni1 N2 1.905(2)
Ni1 N3 1.911(2)
Ni1 N4 1.917(2)
Ni1 N1 1.923(2)
Cl1 O5 1.439(5)
Cl1 O6 1.440(4)
Cl1 O3 1.441(3)
Cl1 O4 1.450(3)
Cl1A O4A 1.355(16)
Cl1A O6A 1.400(14)
Cl1A O3 1.411(7)
Cl1A O5A 1.51(2)
Cl2 O8 1.405(3)
Cl2 O10 1.423(3)
Cl2 O9 1.432(3)
Cl2 O7 1.432(3)
N1 C1 1.313(3)
N1 O1 1.316(3)
N3 O2 1.310(3)
N3 C3 1.311(3)
N4 C4 1.309(4)
N4 C11 1.466(4)
N2 C2 1.292(4)
N2 C9 1.466(4)
C1 C2 1.464(4)
C1 C5 1.488(4)
C2 C6 1.493(4)
C3 C4 1.448(4)
C3 C7 1.501(4)
C4 C8 1.497(4)
C9 C10 1.513(5)
C10 C11 1.508(5)
N5 C18 1.469(4)
N5 C17 1.480(4)
N5 C12 1.487(4)
N6 C19 1.478(3)
N6 C13 1.485(4)
N6 C14 1.496(4)
N7 C20 1.476(4)
N7 C15 1.479(4)
N7 C16 1.503(4)
C12 C13 1.519(4)
C14 C15 1.515(4)
C16 C17 1.518(5)
N8 C21 1.143(3)
C21 C22 1.451(4)
